data_1007167
loop_
_publ_author_name
'Averbuch-Pouchot, M T'
'Durif, A'

_publ_section_title
;
Structure of a new adduct between telluric acid and a condensed
phosphate: K~4~ P~4~ O~12~ * Te (O H)~6~ * ~2~ H~2~ O.
;
_journal_coden_ASTM ACSCEE
_journal_name_full 'Acta Crystallographica C (39,1983-)'
_journal_page_first 1245
_journal_page_last 1247
_journal_volume 43
_journal_year 1987
_chemical_formula_structural 'K4 (P4 O12) (Te (O H)6) (H2 O)2'
_chemical_formula_sum 'H10 K4 O20 P4 Te'
_chemical_name_systematic
;
Tetrapotassium cyclo-tetraphosphate telluric acid dihydrate
;
_space_group_IT_number 15
_symmetry_cell_setting monoclinic
_symmetry_Int_Tables_number 15
_symmetry_space_group_name_Hall '-C 2yc'
_symmetry_space_group_name_H-M 'C 1 2/c 1'
_cell_angle_alpha 90
_cell_angle_beta 99.45(5)
_cell_angle_gamma 90
_cell_formula_units_Z 4
_cell_length_a 9.731(5)
_cell_length_b 11.43(1)
_cell_length_c 17.16(1)
_cell_volume 1882.7
_refine_ls_R_factor_all 0.024
_cod_database_code 1007167

loop_
_symmetry_equiv_pos_as_xyz
x,y,z
-x,y,1/2-z
-x,-y,-z
x,-y,1/2+z
1/2+x,1/2+y,z
1/2-x,1/2+y,1/2-z
1/2-x,1/2-y,-z
1/2+x,1/2-y,1/2+z

loop_
_atom_site_label
_atom_site_type_symbol
_atom_site_symmetry_multiplicity
_atom_site_Wyckoff_symbol
_atom_site_fract_x
_atom_site_fract_y
_atom_site_fract_z
_atom_site_occupancy
_atom_site_attached_hydrogens
_atom_site_calc_flag
Te1 Te6+ 4 a 0. 0. 0. 1. 0 d
P1 P5+ 8 f -0.01124(8) 0.35775(7) 0.13535(5) 1. 0 d
P2 P5+ 8 f 0.20354(8) 0.43673(7) 0.26261(5) 1. 0 d
K1 K1+ 4 e 0.5 0.4216(1) 0.75 1. 0 d
K2 K1+ 8 f 0.32913(8) 0.12355(7) 0.43095(5) 1. 0 d
K3 K1+ 4 e 0.5 0.2087(1) 0.25 1. 0 d
O1 O2- 8 f 0.5959(3) 0.3939(2) 0.5760(2) 1. 0 d
O2 O2- 8 f 0.3704(3) 0.3793(2) 0.4605(2) 1. 0 d
O3 O2- 8 f 0.6202(3) 0.4588(2) 0.4261(2) 1. 0 d
O4 O2- 8 f 0.6217(2) 0.1583(2) 0.7042(1) 1. 0 d
O5 O2- 8 f 0.3979(2) 0.0473(2) 0.6726(1) 1. 0 d
O6 O2- 8 f 0.5320(3) 0.0923(2) 0.5642(1) 1. 0 d
O7 O2- 8 f 0.4169(2) 0.2578(2) 0.6299(2) 1. 0 d
O8 O2- 8 f 0.3356(2) 0.3810(2) 0.2997(2) 1. 0 d
O9 O2- 8 f 0.2929(3) 0.0520(2) 0.2769(1) 1. 0 d
O10 O2- 8 f 0.6289(3) 0.2058(3) 0.4250(2) 1. 0 d
H1 H1+ 8 f 0.522(7) 0.331(6) 0.601(4) 1. 0 d
H2 H1+ 8 f 0.348(5) 0.380(4) 0.410(3) 1. 0 d
H3 H1+ 8 f 0.651(5) 0.400(4) 0.438(3) 1. 0 d
H4 H1+ 8 f 0.731(6) 0.171(6) 0.433(4) 1. 0 d
H5 H1+ 8 f 0.618(6) 0.195(6) 0.473(4) 1. 0 d

loop_
_atom_type_symbol
_atom_type_oxidation_number
Te6+ 6.000
P5+ 5.000
K1+ 1.000
O2- -2.000
H1+ 1.000
